data_2234498
loop_
_publ_author_name
'Xie, Lijun'
'Huang, Jie'
'Zuo, Jian'
'Yu, Hui'
'Cheng, Yuanrong'

_publ_section_title
;
 41-Azido-41-deoxyrapamycin
;
_journal_coeditor_code ZS2189
_journal_issue 4
_journal_name_full 'Acta Crystallographica Section E'
_journal_page_first o1206
_journal_page_last o1207
_journal_paper_doi 10.1107/S1600536812012548
_journal_volume 68
_journal_year 2012
_chemical_formula_iupac 'C51 H78 N4 O12'
_chemical_formula_moiety 'C51 H78 N4 O12'
_chemical_formula_sum 'C51 H78 N4 O12'
_chemical_formula_weight 939.17
_chemical_name_systematic
;
41-Azido-41-deoxyrapamycin
;
_space_group_IT_number 19
_symmetry_cell_setting orthorhombic
_symmetry_space_group_name_Hall 'P 2ac 2ab'
_symmetry_space_group_name_H-M 'P 21 21 21'
_atom_sites_solution_hydrogens geom
_atom_sites_solution_primary direct
_atom_sites_solution_secondary difmap
_audit_creation_method SHELXL-97
_cell_angle_alpha 90.00
_cell_angle_beta 90.00
_cell_angle_gamma 90.00
_cell_formula_units_Z 4
_cell_length_a 12.7461(7)
_cell_length_b 12.9824(7)
_cell_length_c 34.4022(12)
_cell_measurement_reflns_used 5478
_cell_measurement_temperature 293(2)
_cell_measurement_theta_max 71.7901
_cell_measurement_theta_min 2.5666
_cell_volume 5692.7(5)
_computing_cell_refinement 'SMART (Bruker, 1996)'
_computing_data_collection 'SMART (Bruker, 1996)'
_computing_data_reduction 'SAINT (Bruker, 1996)'
_computing_molecular_graphics 'SHELXTL (Bruker, 1997)'
_computing_publication_material 'SHELXTL (Bruker, 1997)'
_computing_structure_refinement 'SHELXL97 (Sheldrick, 2008)'
_computing_structure_solution 'SHELXS97 (Sheldrick, 2008)'
_diffrn_ambient_temperature 293(2)
_diffrn_measured_fraction_theta_full 1.000
_diffrn_measured_fraction_theta_max 1.000
_diffrn_measurement_device_type 'Bruker SMART CCD area-detector'
_diffrn_measurement_method '\f and \w scans'
_diffrn_radiation_monochromator graphite
_diffrn_radiation_source 'fine-focus sealed tube'
_diffrn_radiation_type CuK\a
_diffrn_radiation_wavelength 1.54184
_diffrn_reflns_av_R_equivalents 0.0489
_diffrn_reflns_av_sigmaI/netI 0.0425
_diffrn_reflns_limit_h_max 14
_diffrn_reflns_limit_h_min -13
_diffrn_reflns_limit_k_max 14
_diffrn_reflns_limit_k_min -14
_diffrn_reflns_limit_l_max 38
_diffrn_reflns_limit_l_min -26
_diffrn_reflns_number 29197
_diffrn_reflns_theta_full 60.01
_diffrn_reflns_theta_max 60.01
_diffrn_reflns_theta_min 2.57
_diffrn_standards_number 0
_exptl_absorpt_coefficient_mu 0.631
_exptl_absorpt_correction_T_max 0.8583
_exptl_absorpt_correction_T_min 0.7776
_exptl_absorpt_correction_type multi-scan
_exptl_absorpt_process_details '(SADABS; Sheldrick, 1996)'
_exptl_crystal_colour colorless
_exptl_crystal_density_diffrn 1.096
_exptl_crystal_density_method 'not measured'
_exptl_crystal_description block
_exptl_crystal_F_000 2032
_exptl_crystal_size_max 0.42
_exptl_crystal_size_mid 0.30
_exptl_crystal_size_min 0.25
_refine_diff_density_max 0.325
_refine_diff_density_min -0.300
_refine_ls_extinction_coef 0.00017(17)
_refine_ls_extinction_expression Fc^*^=kFc[1+0.001xFc^2^\l^3^/sin(2\q)]^-1/4^
_refine_ls_extinction_method 'SHELXL97 (Sheldrick, 2008)'
_refine_ls_goodness_of_fit_ref 1.092
_refine_ls_hydrogen_treatment constr
_refine_ls_matrix_type full
_refine_ls_number_parameters 615
_refine_ls_number_reflns 8388
_refine_ls_number_restraints 0
_refine_ls_restrained_S_all 1.092
_refine_ls_R_factor_all 0.1406
_refine_ls_R_factor_gt 0.0925
_refine_ls_shift/su_max 0.001
_refine_ls_shift/su_mean 0.000
_refine_ls_structure_factor_coef Fsqd
_refine_ls_weighting_details 'calc w=1/[\s^2^(Fo^2^)+(0.1701P)^2^+1.7435P] where P=(Fo^2^+2Fc^2^)/3'
_refine_ls_weighting_scheme calc
_refine_ls_wR_factor_gt 0.2715
_refine_ls_wR_factor_ref 0.3314
_reflns_number_gt 4624
_reflns_number_total 8388
_reflns_threshold_expression I>2\s(I)
_cod_data_source_file zs2189.cif
_cod_data_source_block I
_cod_database_code 2234498
_cod_database_fobs_code 2234498

loop_
_symmetry_equiv_pos_as_xyz
'x, y, z'
'-x+1/2, -y, z+1/2'
'-x, y+1/2, -z+1/2'
'x+1/2, -y+1/2, -z'

loop_
_atom_site_type_symbol
_atom_site_label
_atom_site_fract_x
_atom_site_fract_y
_atom_site_fract_z
_atom_site_U_iso_or_equiv
_atom_site_adp_type
_atom_site_calc_flag
_atom_site_refinement_flags
_atom_site_occupancy
_atom_site_symmetry_multiplicity
N N1 0.4521(6) 0.3588(5) 0.25753(16) 0.1026(18) Uani d . 1 1
N N2 0.3802(9) 0.8666(8) 0.4697(3) 0.150(3) Uani d . 1 1
N N3 0.3528(10) 0.9168(10) 0.4926(4) 0.172(4) Uani d . 1 1
N N4 0.3321(13) 0.9709(11) 0.5184(4) 0.217(5) Uani d . 1 1
O O1 0.6698(4) 0.2159(4) 0.26859(12) 0.0994(14) Uani d . 1 1
O O2 0.7631(5) 0.2089(4) 0.21010(14) 0.1135(16) Uani d . 1 1
H H2 0.7235 0.1651 0.2012 0.136 Uiso calc R 1 1
O O3 0.5771(6) 0.2783(5) 0.18713(16) 0.145(2) Uani d . 1 1
O O4 0.5614(6) 0.4776(5) 0.23361(18) 0.1327(19) Uani d . 1 1
O O5 0.4895(4) 0.4333(4) 0.32932(12) 0.1033(14) Uani d . 1 1
O O6 0.3584(5) 0.5464(5) 0.32564(16) 0.1284(19) Uani d . 1 1
O O7 0.3845(6) 0.3104(5) 0.39436(19) 0.136(2) Uani d . 1 1
O O8 0.4701(7) 0.4427(7) 0.53139(19) 0.167(3) Uani d . 1 1
H H8 0.4453 0.4351 0.5532 0.201 Uiso calc R 1 1
O O9 0.6484(9) 0.4613(10) 0.5890(3) 0.208(4) Uani d . 1 1
O O10 0.4991(9) 0.3651(9) 0.6147(3) 0.211(4) Uani d . 1 1
O O11 0.7906(5) -0.0375(5) 0.32119(14) 0.1200(18) Uani d . 1 1
O O12 0.4698(7) 0.7458(6) 0.5318(2) 0.165(3) Uani d . 1 1
C C1 0.7506(6) 0.1683(6) 0.29287(18) 0.096(2) Uani d . 1 1
H H1 0.7903 0.1190 0.2771 0.115 Uiso calc R 1 1
C C2 0.8252(7) 0.2503(7) 0.3079(2) 0.108(2) Uani d . 1 1
H H2A 0.8824 0.2179 0.3219 0.130 Uiso calc R 1 1
H H2B 0.7883 0.2956 0.3257 0.130 Uiso calc R 1 1
C C3 0.8688(8) 0.3127(8) 0.2741(2) 0.123(3) Uani d . 1 1
H H3A 0.9118 0.2685 0.2579 0.147 Uiso calc R 1 1
H H3B 0.9131 0.3673 0.2841 0.147 Uiso calc R 1 1
C C4 0.7811(7) 0.3601(7) 0.2492(2) 0.114(2) Uani d . 1 1
H H4 0.7401 0.4065 0.2657 0.137 Uiso calc R 1 1
C C5 0.7082(7) 0.2711(6) 0.2358(2) 0.107(2) Uani d . 1 1
C C6 0.6055(7) 0.3084(7) 0.2192(2) 0.109(2) Uani d . 1 1
C C7 0.5380(8) 0.3880(7) 0.2384(2) 0.111(2) Uani d . 1 1
C C8 0.4334(8) 0.2488(7) 0.2691(3) 0.121(3) Uani d . 1 1
H H8A 0.4584 0.2379 0.2954 0.145 Uiso calc R 1 1
H H8B 0.4726 0.2036 0.2519 0.145 Uiso calc R 1 1
C C9 0.3176(9) 0.2224(8) 0.2668(3) 0.137(3) Uani d . 1 1
H H9A 0.2964 0.2194 0.2398 0.164 Uiso calc R 1 1
H H9B 0.3063 0.1548 0.2781 0.164 Uiso calc R 1 1
C C10 0.2502(8) 0.3001(8) 0.2878(3) 0.128(3) Uani d . 1 1
H H10A 0.1767 0.2815 0.2854 0.154 Uiso calc R 1 1
H H10B 0.2680 0.3014 0.3152 0.154 Uiso calc R 1 1
C C11 0.2686(8) 0.4013(8) 0.2705(3) 0.127(3) Uani d . 1 1
H H11A 0.2243 0.4512 0.2836 0.152 Uiso calc R 1 1
H H11B 0.2472 0.3990 0.2435 0.152 Uiso calc R 1 1
C C12 0.3817(7) 0.4388(6) 0.2724(2) 0.106(2) Uani d . 1 1
H H12 0.3872 0.4977 0.2547 0.127 Uiso calc R 1 1
C C13 0.4102(8) 0.4779(7) 0.3130(2) 0.107(2) Uani d . 1 1
C C14 0.5112(7) 0.4722(6) 0.36905(18) 0.104(2) Uani d . 1 1
H H14 0.4451 0.4926 0.3814 0.125 Uiso calc R 1 1
C C15 0.5559(7) 0.3802(6) 0.3899(2) 0.103(2) Uani d . 1 1
H H15A 0.5996 0.4044 0.4111 0.124 Uiso calc R 1 1
H H15B 0.6006 0.3427 0.3720 0.124 Uiso calc R 1 1
C C16 0.4750(8) 0.3069(7) 0.4061(2) 0.111(2) Uani d . 1 1
C C17 0.5093(7) 0.2379(7) 0.4392(2) 0.105(2) Uani d . 1 1
H H17 0.5812 0.2143 0.4343 0.126 Uiso calc R 1 1
C C18 0.5081(9) 0.3024(7) 0.4751(2) 0.123(3) Uani d . 1 1
H H18 0.4436 0.3318 0.4812 0.147 Uiso calc R 1 1
C C19 0.5808(9) 0.3229(9) 0.4984(2) 0.132(3) Uani d . 1 1
C C20 0.5758(11) 0.4023(11) 0.5306(3) 0.156(4) Uani d . 1 1
H H20 0.6226 0.4590 0.5233 0.187 Uiso calc R 1 1
C C21 0.6134(13) 0.3609(13) 0.5684(4) 0.174(5) Uani d . 1 1
H H21 0.6741 0.3159 0.5642 0.209 Uiso calc R 1 1
C C22 0.5386(12) 0.3100(15) 0.5872(3) 0.160(5) Uani d . 1 1
C C23 0.5082(11) 0.2036(13) 0.5795(3) 0.154(4) Uani d . 1 1
H H23 0.5294 0.1876 0.5528 0.185 Uiso calc R 1 1
C C24 0.5708(8) 0.1253(11) 0.6081(2) 0.146(4) Uani d . 1 1
H H24A 0.6394 0.1545 0.6134 0.176 Uiso calc R 1 1
H H24B 0.5333 0.1216 0.6325 0.176 Uiso calc R 1 1
C C25 0.5857(8) 0.0181(10) 0.5931(2) 0.135(3) Uani d . 1 1
H H25 0.5172 -0.0104 0.5859 0.161 Uiso calc R 1 1
C C26 0.6556(7) 0.0189(8) 0.55779(17) 0.119(3) Uani d . 1 1
H H26 0.7228 0.0451 0.5615 0.143 Uiso calc R 1 1
C C27 0.6341(7) -0.0126(8) 0.52235(18) 0.114(3) Uani d . 1 1
H H27 0.5712 -0.0480 0.5192 0.137 Uiso calc R 1 1
C C28 0.6956(6) 0.0011(6) 0.48806(16) 0.0928(18) Uani d . 1 1
H H28 0.7634 0.0263 0.4913 0.111 Uiso calc R 1 1
C C29 0.6651(6) -0.0188(6) 0.45253(16) 0.0949(19) Uani d . 1 1
H H29 0.6012 -0.0526 0.4499 0.114 Uiso calc R 1 1
C C30 0.7184(6) 0.0054(6) 0.41760(17) 0.0950(19) Uani d . 1 1
H H30 0.7827 0.0380 0.4212 0.114 Uiso calc R 1 1
C C31 0.6929(6) -0.0101(5) 0.38036(16) 0.0889(18) Uani d . 1 1
C C32 0.7555(6) 0.0366(6) 0.34803(16) 0.094(2) Uani d . 1 1
H H32 0.8161 0.0728 0.3590 0.113 Uiso calc R 1 1
C C33 0.6918(6) 0.1111(6) 0.32327(17) 0.095(2) Uani d . 1 1
H H33A 0.6361 0.0727 0.3107 0.114 Uiso calc R 1 1
H H33B 0.6590 0.1609 0.3404 0.114 Uiso calc R 1 1
C C34 0.8238(9) 0.4220(8) 0.2155(3) 0.144(3) Uani d . 1 1
H H34A 0.7669 0.4546 0.2020 0.216 Uiso calc R 1 1
H H34B 0.8606 0.3771 0.1980 0.216 Uiso calc R 1 1
H H34C 0.8711 0.4737 0.2251 0.216 Uiso calc R 1 1
C C35 0.6878(8) 0.5458(8) 0.3477(3) 0.135(3) Uani d . 1 1
H H35A 0.6766 0.5217 0.3217 0.203 Uiso calc R 1 1
H H35B 0.7258 0.4947 0.3621 0.203 Uiso calc R 1 1
H H35C 0.7275 0.6086 0.3471 0.203 Uiso calc R 1 1
C C36 0.5840(7) 0.5650(7) 0.3669(2) 0.110(2) Uani d . 1 1
H H36 0.5479 0.6171 0.3512 0.132 Uiso calc R 1 1
C C37 0.6006(8) 0.6127(7) 0.4078(2) 0.115(3) Uani d . 1 1
H H37A 0.6467 0.5676 0.4224 0.138 Uiso calc R 1 1
H H37B 0.6366 0.6779 0.4047 0.138 Uiso calc R 1 1
C C38 0.5016(9) 0.6314(7) 0.4321(2) 0.121(3) Uani d . 1 1
H H38 0.4696 0.5642 0.4374 0.145 Uiso calc R 1 1
C C39 0.5282(9) 0.6808(7) 0.4709(2) 0.129(3) Uani d . 1 1
H H39A 0.5776 0.6372 0.4846 0.155 Uiso calc R 1 1
H H39B 0.5620 0.7466 0.4662 0.155 Uiso calc R 1 1
C C40 0.4340(11) 0.6975(9) 0.4960(3) 0.142(4) Uani d . 1 1
H H40 0.4055 0.6297 0.5027 0.170 Uiso calc R 1 1
C C41 0.3477(11) 0.7584(9) 0.4768(3) 0.142(3) Uani d . 1 1
H H41 0.2846 0.7570 0.4930 0.170 Uiso calc R 1 1
C C42 0.3241(10) 0.7134(9) 0.4374(3) 0.147(4) Uani d . 1 1
H H42A 0.2756 0.7587 0.4240 0.176 Uiso calc R 1 1
H H42B 0.2893 0.6476 0.4409 0.176 Uiso calc R 1 1
C C43 0.4199(8) 0.6975(8) 0.4120(3) 0.129(3) Uani d . 1 1
H H43A 0.3989 0.6646 0.3879 0.155 Uiso calc R 1 1
H H43B 0.4503 0.7638 0.4056 0.155 Uiso calc R 1 1
C C44 0.4192(14) 0.7247(13) 0.5642(4) 0.213(7) Uani d . 1 1
H H44A 0.4238 0.6523 0.5695 0.320 Uiso calc R 1 1
H H44B 0.3469 0.7441 0.5615 0.320 Uiso calc R 1 1
H H44C 0.4501 0.7625 0.5853 0.320 Uiso calc R 1 1
C C45 0.4390(10) 0.1460(9) 0.4428(3) 0.153(4) Uani d . 1 1
H H45A 0.3671 0.1680 0.4425 0.230 Uiso calc R 1 1
H H45B 0.4534 0.1111 0.4669 0.230 Uiso calc R 1 1
H H45C 0.4514 0.1000 0.4215 0.230 Uiso calc R 1 1
C C46 0.6913(8) 0.2799(10) 0.4921(3) 0.144(4) Uani d . 1 1
H H46A 0.6957 0.2491 0.4668 0.217 Uiso calc R 1 1
H H46B 0.7060 0.2288 0.5116 0.217 Uiso calc R 1 1
H H46C 0.7415 0.3348 0.4941 0.217 Uiso calc R 1 1
C C47 0.7008(16) 0.4346(18) 0.6248(5) 0.253(9) Uani d . 1 1
H H47A 0.7625 0.3950 0.6191 0.380 Uiso calc R 1 1
H H47B 0.6544 0.3947 0.6408 0.380 Uiso calc R 1 1
H H47C 0.7204 0.4964 0.6383 0.380 Uiso calc R 1 1
C C48 0.3956(11) 0.1988(15) 0.5810(4) 0.201(7) Uani d . 1 1
H H48A 0.3671 0.2665 0.5773 0.302 Uiso calc R 1 1
H H48B 0.3740 0.1726 0.6058 0.302 Uiso calc R 1 1
H H48C 0.3705 0.1540 0.5608 0.302 Uiso calc R 1 1
C C49 0.6345(11) -0.0495(11) 0.6259(2) 0.182(5) Uani d . 1 1
H H49A 0.6960 -0.0162 0.6360 0.273 Uiso calc R 1 1
H H49B 0.6533 -0.1156 0.6155 0.273 Uiso calc R 1 1
H H49C 0.5842 -0.0584 0.6464 0.273 Uiso calc R 1 1
C C50 0.5983(9) -0.0713(8) 0.3692(3) 0.141(3) Uani d . 1 1
H H50A 0.5447 -0.0257 0.3598 0.212 Uiso calc R 1 1
H H50B 0.5727 -0.1081 0.3914 0.212 Uiso calc R 1 1
H H50C 0.6167 -0.1194 0.3491 0.212 Uiso calc R 1 1
C C51 0.8704(10) -0.1028(10) 0.3372(3) 0.156(4) Uani d . 1 1
H H51A 0.8383 -0.1566 0.3522 0.234 Uiso calc R 1 1
H H51B 0.9158 -0.0629 0.3536 0.234 Uiso calc R 1 1
H H51C 0.9106 -0.1327 0.3165 0.234 Uiso calc R 1 1

loop_
_atom_site_aniso_label
_atom_site_aniso_U_11
_atom_site_aniso_U_22
_atom_site_aniso_U_33
_atom_site_aniso_U_12
_atom_site_aniso_U_13
_atom_site_aniso_U_23
N1 0.139(5) 0.095(4) 0.074(3) 0.007(4) -0.010(4) 0.005(3)
N2 0.201(9) 0.128(7) 0.122(6) -0.035(6) 0.035(6) -0.033(5)
N3 0.210(10) 0.159(10) 0.147(8) -0.041(8) 0.026(8) -0.026(7)
N4 0.259(14) 0.186(12) 0.207(12) -0.014(11) 0.038(11) -0.038(10)
O1 0.121(3) 0.106(3) 0.071(2) -0.003(3) -0.005(2) 0.015(2)
O2 0.144(4) 0.114(4) 0.083(3) 0.011(3) 0.019(3) -0.010(3)
O3 0.198(6) 0.152(5) 0.085(3) 0.055(5) -0.035(4) -0.020(3)
O4 0.169(5) 0.101(4) 0.127(4) -0.002(4) 0.020(4) 0.015(3)
O5 0.134(4) 0.105(3) 0.070(2) 0.011(3) -0.005(3) 0.003(2)
O6 0.153(5) 0.132(5) 0.101(3) 0.030(4) -0.012(3) -0.002(3)
O7 0.142(5) 0.137(5) 0.129(4) -0.003(4) -0.034(4) 0.032(4)
O8 0.206(7) 0.186(7) 0.110(4) 0.065(6) 0.014(4) 0.000(4)
O9 0.243(9) 0.250(11) 0.133(6) 0.021(9) -0.008(6) -0.015(7)
O10 0.242(9) 0.236(10) 0.154(7) 0.044(9) 0.024(7) -0.024(7)
O11 0.158(5) 0.117(4) 0.085(3) 0.026(4) -0.017(3) -0.004(3)
O12 0.235(8) 0.137(5) 0.124(5) -0.043(6) 0.032(5) -0.022(4)
C1 0.129(5) 0.096(5) 0.062(3) -0.004(4) -0.001(4) 0.008(3)
C2 0.133(6) 0.115(5) 0.077(4) 0.000(5) -0.011(4) 0.001(4)
C3 0.148(7) 0.122(6) 0.098(5) -0.023(6) -0.008(5) 0.005(5)
C4 0.151(7) 0.113(6) 0.077(4) -0.010(5) 0.009(4) 0.013(4)
C5 0.136(6) 0.107(5) 0.076(4) 0.006(5) -0.006(4) 0.012(4)
C6 0.142(7) 0.109(5) 0.076(4) 0.002(5) -0.010(4) 0.010(4)
C7 0.146(7) 0.104(6) 0.084(4) 0.002(6) -0.006(5) 0.003(4)
C8 0.147(8) 0.111(6) 0.105(5) 0.004(6) -0.015(5) 0.005(5)
C9 0.160(9) 0.118(7) 0.132(7) 0.006(7) -0.012(6) 0.007(6)
C10 0.144(7) 0.130(7) 0.110(5) -0.002(6) -0.001(5) 0.001(6)
C11 0.155(8) 0.129(7) 0.097(5) 0.007(6) -0.017(5) 0.001(5)
C12 0.138(7) 0.098(5) 0.082(4) 0.012(5) -0.005(4) 0.011(4)
C13 0.136(7) 0.106(6) 0.079(4) 0.007(5) 0.000(5) 0.001(4)
C14 0.139(6) 0.106(5) 0.068(3) -0.001(5) 0.002(4) -0.010(3)
C15 0.130(6) 0.109(5) 0.071(4) -0.004(5) -0.002(4) 0.002(4)
C16 0.133(7) 0.125(6) 0.075(4) 0.015(6) -0.013(4) 0.001(4)
C17 0.118(5) 0.111(5) 0.085(4) 0.009(5) 0.001(4) 0.013(4)
C18 0.147(7) 0.141(7) 0.079(4) 0.034(6) 0.010(5) 0.019(5)
C19 0.156(8) 0.167(9) 0.074(4) 0.028(7) 0.006(5) 0.002(5)
C20 0.185(10) 0.195(11) 0.088(5) 0.028(9) -0.001(6) -0.003(6)
C21 0.201(13) 0.205(14) 0.116(8) 0.032(11) 0.001(9) -0.005(9)
C22 0.170(11) 0.216(14) 0.094(6) 0.044(11) 0.026(7) 0.004(8)
C23 0.166(11) 0.211(13) 0.085(5) 0.037(10) 0.012(6) 0.011(7)
C24 0.153(8) 0.210(12) 0.077(4) 0.048(8) 0.013(5) 0.023(6)
C25 0.138(7) 0.200(11) 0.065(4) 0.020(7) -0.002(4) 0.028(5)
C26 0.123(5) 0.178(8) 0.057(3) 0.028(6) 0.014(3) 0.027(4)
C27 0.125(5) 0.152(7) 0.066(4) 0.028(6) -0.001(4) 0.017(4)
C28 0.105(4) 0.117(5) 0.056(3) 0.015(4) 0.000(3) 0.004(3)
C29 0.116(5) 0.110(5) 0.059(3) 0.008(4) 0.004(3) 0.016(3)
C30 0.117(5) 0.101(5) 0.067(3) 0.010(4) -0.004(3) -0.003(3)
C31 0.122(5) 0.084(4) 0.061(3) -0.009(4) -0.015(3) 0.012(3)
C32 0.125(5) 0.100(5) 0.056(3) 0.002(4) -0.012(3) -0.013(3)
C33 0.126(5) 0.100(5) 0.060(3) 0.004(4) 0.001(3) 0.009(3)
C34 0.182(9) 0.135(7) 0.114(6) -0.010(7) 0.021(6) 0.027(6)
C35 0.165(8) 0.130(7) 0.110(6) -0.030(7) 0.037(6) -0.016(5)
C36 0.145(7) 0.107(5) 0.078(4) -0.006(5) -0.002(4) -0.008(4)
C37 0.157(7) 0.099(5) 0.089(4) -0.014(5) -0.007(5) -0.012(4)
C38 0.174(8) 0.106(5) 0.083(4) -0.027(6) 0.004(5) -0.004(4)
C39 0.183(9) 0.111(6) 0.093(5) -0.021(6) 0.009(6) -0.009(5)
C40 0.197(10) 0.122(7) 0.106(6) -0.039(8) 0.009(7) -0.022(6)
C41 0.186(10) 0.121(7) 0.118(7) -0.035(8) 0.032(7) -0.014(6)
C42 0.184(10) 0.135(8) 0.122(7) -0.028(7) 0.023(7) -0.008(6)
C43 0.170(8) 0.117(6) 0.099(5) -0.021(6) 0.017(6) -0.014(5)
C44 0.293(19) 0.190(13) 0.157(11) -0.049(14) 0.051(12) -0.019(10)
C45 0.176(9) 0.142(8) 0.142(8) 0.019(8) 0.011(7) 0.032(7)
C46 0.135(7) 0.182(11) 0.116(6) 0.003(7) 0.000(6) -0.014(7)
C47 0.283(19) 0.31(2) 0.168(12) 0.026(19) -0.023(14) -0.055(15)
C48 0.162(11) 0.30(2) 0.138(9) 0.016(12) -0.015(8) 0.038(11)
C49 0.236(12) 0.235(14) 0.075(4) 0.027(11) 0.015(6) 0.051(7)
C50 0.182(9) 0.141(8) 0.101(5) -0.051(7) -0.017(6) 0.025(5)
C51 0.184(10) 0.162(9) 0.121(7) 0.037(9) -0.013(7) -0.010(7)

loop_
_atom_type_symbol
_atom_type_description
_atom_type_scat_dispersion_real
_atom_type_scat_dispersion_imag
_atom_type_scat_source
C C 0.0181 0.0091 'International Tables Vol C Tables 4.2.6.8 and 6.1.1.4'
H H 0.0000 0.0000 'International Tables Vol C Tables 4.2.6.8 and 6.1.1.4'
O O 0.0492 0.0322 'International Tables Vol C Tables 4.2.6.8 and 6.1.1.4'
N N 0.0311 0.0180 'International Tables Vol C Tables 4.2.6.8 and 6.1.1.4'

loop_
_geom_angle_atom_site_label_1
_geom_angle_atom_site_label_2
_geom_angle_atom_site_label_3
_geom_angle
C7 N1 C12 118.4(7)
C7 N1 C8 122.1(7)
C12 N1 C8 119.0(7)
N3 N2 C41 111.1(10)
N2 N3 N4 174.1(18)
C5 O1 C1 115.0(6)
C5 O2 H2 109.5
C13 O5 C14 113.1(6)
C20 O8 H8 109.5
C47 O9 C21 108.8(13)
C32 O11 C51 112.2(6)
C44 O12 C40 118.3(10)
O1 C1 C33 105.0(6)
O1 C1 C2 109.9(6)
C33 C1 C2 115.3(6)
O1 C1 H1 108.9
C33 C1 H1 108.9
C2 C1 H1 108.9
C1 C2 C3 110.0(6)
C1 C2 H2A 109.7
C3 C2 H2A 109.7
C1 C2 H2B 109.7
C3 C2 H2B 109.7
H2A C2 H2B 108.2
C2 C3 C4 111.9(7)
C2 C3 H3A 109.2
C4 C3 H3A 109.2
C2 C3 H3B 109.2
C4 C3 H3B 109.2
H3A C3 H3B 107.9
C34 C4 C3 112.2(8)
C34 C4 C5 112.6(7)
C3 C4 C5 107.6(7)
C34 C4 H4 108.1
C3 C4 H4 108.1
C5 C4 H4 108.1
O2 C5 O1 112.6(6)
O2 C5 C6 112.5(6)
O1 C5 C6 99.3(6)
O2 C5 C4 108.7(7)
O1 C5 C4 110.2(6)
C6 C5 C4 113.2(7)
O3 C6 C7 116.6(8)
O3 C6 C5 119.6(8)
C7 C6 C5 123.6(7)
O4 C7 N1 122.8(9)
O4 C7 C6 117.4(9)
N1 C7 C6 119.6(8)
N1 C8 C9 110.9(8)
N1 C8 H8A 109.5
C9 C8 H8A 109.5
N1 C8 H8B 109.5
C9 C8 H8B 109.5
H8A C8 H8B 108.1
C10 C9 C8 112.3(9)
C10 C9 H9A 109.1
C8 C9 H9A 109.1
C10 C9 H9B 109.1
C8 C9 H9B 109.1
H9A C9 H9B 107.9
C11 C10 C9 108.3(8)
C11 C10 H10A 110.0
C9 C10 H10A 110.0
C11 C10 H10B 110.0
C9 C10 H10B 110.0
H10A C10 H10B 108.4
C10 C11 C12 115.0(8)
C10 C11 H11A 108.5
C12 C11 H11A 108.5
C10 C11 H11B 108.5
C12 C11 H11B 108.5
H11A C11 H11B 107.5
N1 C12 C11 109.8(7)
N1 C12 C13 114.1(7)
C11 C12 C13 111.7(7)
N1 C12 H12 106.9
C11 C12 H12 106.9
C13 C12 H12 106.9
O6 C13 O5 127.6(7)
O6 C13 C12 116.7(8)
O5 C13 C12 115.7(8)
O5 C14 C15 103.9(6)
O5 C14 C36 109.8(6)
C15 C14 C36 114.8(7)
O5 C14 H14 109.4
C15 C14 H14 109.4
C36 C14 H14 109.4
C14 C15 C16 114.7(7)
C14 C15 H15A 108.6
C16 C15 H15A 108.6
C14 C15 H15B 108.6
C16 C15 H15B 108.6
H15A C15 H15B 107.6
O7 C16 C15 119.9(8)
O7 C16 C17 123.0(9)
C15 C16 C17 117.0(8)
C18 C17 C45 111.8(7)
C18 C17 C16 106.7(7)
C45 C17 C16 111.2(8)
C18 C17 H17 109.0
C45 C17 H17 109.0
C16 C17 H17 109.0
C19 C18 C17 129.8(9)
C19 C18 H18 115.1
C17 C18 H18 115.1
C18 C19 C20 125.5(10)
C18 C19 C46 120.9(9)
C20 C19 C46 112.9(10)
O8 C20 C21 114.5(10)
O8 C20 C19 107.4(9)
C21 C20 C19 112.3(11)
O8 C20 H20 107.4
C21 C20 H20 107.4
C19 C20 H20 107.4
C22 C21 C20 112.1(13)
C22 C21 O9 113.6(13)
C20 C21 O9 101.0(12)
C22 C21 H21 110.0
C20 C21 H21 110.0
O9 C21 H21 110.0
O10 C22 C21 111.2(17)
O10 C22 C23 123.8(14)
C21 C22 C23 124.9(13)
C48 C23 C22 107.4(14)
C48 C23 C24 116.3(12)
C22 C23 C24 110.6(11)
C48 C23 H23 107.4
C22 C23 H23 107.4
C24 C23 H23 107.4
C25 C24 C23 115.9(9)
C25 C24 H24A 108.3
C23 C24 H24A 108.3
C25 C24 H24B 108.3
C23 C24 H24B 108.3
H24A C24 H24B 107.4
C24 C25 C26 110.2(9)
C24 C25 C49 109.0(8)
C26 C25 C49 110.6(9)
C24 C25 H25 109.0
C26 C25 H25 109.0
C49 C25 H25 109.0
C27 C26 C25 128.5(9)
C27 C26 H26 115.7
C25 C26 H26 115.7
C26 C27 C28 127.8(9)
C26 C27 H27 116.1
C28 C27 H27 116.1
C29 C28 C27 125.7(7)
C29 C28 H28 117.1
C27 C28 H28 117.1
C28 C29 C30 127.3(7)
C28 C29 H29 116.3
C30 C29 H29 116.3
C31 C30 C29 131.6(7)
C31 C30 H30 114.2
C29 C30 H30 114.2
C30 C31 C50 121.5(7)
C30 C31 C32 121.4(7)
C50 C31 C32 117.0(6)
O11 C32 C31 112.3(6)
O11 C32 C33 103.7(5)
C31 C32 C33 112.9(6)
O11 C32 H32 109.2
C31 C32 H32 109.2
C33 C32 H32 109.2
C1 C33 C32 116.3(6)
C1 C33 H33A 108.2
C32 C33 H33A 108.2
C1 C33 H33B 108.2
C32 C33 H33B 108.2
H33A C33 H33B 107.4
C4 C34 H34A 109.5
C4 C34 H34B 109.5
H34A C34 H34B 109.5
C4 C34 H34C 109.5
H34A C34 H34C 109.5
H34B C34 H34C 109.5
C36 C35 H35A 109.5
C36 C35 H35B 109.5
H35A C35 H35B 109.5
C36 C35 H35C 109.5
H35A C35 H35C 109.5
H35B C35 H35C 109.5
C35 C36 C14 115.3(7)
C35 C36 C37 110.2(7)
C14 C36 C37 110.7(6)
C35 C36 H36 106.7
C14 C36 H36 106.7
C37 C36 H36 106.7
C38 C37 C36 116.4(7)
C38 C37 H37A 108.2
C36 C37 H37A 108.2
C38 C37 H37B 108.2
C36 C37 H37B 108.2
H37A C37 H37B 107.3
C43 C38 C39 108.4(8)
C43 C38 C37 114.0(7)
C39 C38 C37 111.2(8)
C43 C38 H38 107.7
C39 C38 H38 107.7
C37 C38 H38 107.7
C40 C39 C38 112.9(9)
C40 C39 H39A 109.0
C38 C39 H39A 109.0
C40 C39 H39B 109.0
C38 C39 H39B 109.0
H39A C39 H39B 107.8
O12 C40 C39 107.4(9)
O12 C40 C41 111.9(10)
C39 C40 C41 114.2(9)
O12 C40 H40 107.7
C39 C40 H40 107.7
C41 C40 H40 107.7
N2 C41 C42 106.0(9)
N2 C41 C40 111.4(10)
C42 C41 C40 109.6(10)
N2 C41 H41 109.9
C42 C41 H41 109.9
C40 C41 H41 109.9
C41 C42 C43 114.3(10)
C41 C42 H42A 108.7
C43 C42 H42A 108.7
C41 C42 H42B 108.7
C43 C42 H42B 108.7
H42A C42 H42B 107.6
C38 C43 C42 111.5(8)
C38 C43 H43A 109.3
C42 C43 H43A 109.3
C38 C43 H43B 109.3
C42 C43 H43B 109.3
H43A C43 H43B 108.0
O12 C44 H44A 109.5
O12 C44 H44B 109.5
H44A C44 H44B 109.5
O12 C44 H44C 109.5
H44A C44 H44C 109.5
H44B C44 H44C 109.5
C17 C45 H45A 109.5
C17 C45 H45B 109.5
H45A C45 H45B 109.5
C17 C45 H45C 109.5
H45A C45 H45C 109.5
H45B C45 H45C 109.5
C19 C46 H46A 109.5
C19 C46 H46B 109.5
H46A C46 H46B 109.5
C19 C46 H46C 109.5
H46A C46 H46C 109.5
H46B C46 H46C 109.5
O9 C47 H47A 109.5
O9 C47 H47B 109.5
H47A C47 H47B 109.5
O9 C47 H47C 109.5
H47A C47 H47C 109.5
H47B C47 H47C 109.5
C23 C48 H48A 109.5
C23 C48 H48B 109.5
H48A C48 H48B 109.5
C23 C48 H48C 109.5
H48A C48 H48C 109.5
H48B C48 H48C 109.5
C25 C49 H49A 109.5
C25 C49 H49B 109.5
H49A C49 H49B 109.5
C25 C49 H49C 109.5
H49A C49 H49C 109.5
H49B C49 H49C 109.5
C31 C50 H50A 109.5
C31 C50 H50B 109.5
H50A C50 H50B 109.5
C31 C50 H50C 109.5
H50A C50 H50C 109.5
H50B C50 H50C 109.5
O11 C51 H51A 109.5
O11 C51 H51B 109.5
H51A C51 H51B 109.5
O11 C51 H51C 109.5
H51A C51 H51C 109.5
H51B C51 H51C 109.5

loop_
_geom_bond_atom_site_label_1
_geom_bond_atom_site_label_2
_geom_bond_distance
N1 C7 1.332(11)
N1 C12 1.465(10)
N1 C8 1.502(11)
N2 N3 1.081(13)
N2 C41 1.485(14)
N3 N4 1.162(15)
O1 C5 1.424(9)
O1 C1 1.463(9)
O2 C5 1.387(9)
O2 H2 0.8200
O3 C6 1.226(9)
O4 C7 1.213(10)
O5 C13 1.293(10)
O5 C14 1.484(8)
O6 C13 1.189(9)
O7 C16 1.224(10)
O8 C20 1.447(14)
O8 H8 0.8200
O9 C47 1.442(19)
O9 C21 1.550(18)
O10 C22 1.287(15)
O11 C32 1.406(8)
O11 C51 1.435(12)
O12 C44 1.317(14)
O12 C40 1.456(11)
C1 C33 1.485(9)
C1 C2 1.517(11)
C1 H1 0.9800
C2 C3 1.523(11)
C2 H2A 0.9700
C2 H2B 0.9700
C3 C4 1.536(12)
C3 H3A 0.9700
C3 H3B 0.9700
C4 C34 1.512(11)
C4 C5 1.552(12)
C4 H4 0.9800
C5 C6 1.508(12)
C6 C7 1.498(12)
C8 C9 1.517(14)
C8 H8A 0.9700
C8 H8B 0.9700
C9 C10 1.509(14)
C9 H9A 0.9700
C9 H9B 0.9700
C10 C11 1.463(14)
C10 H10A 0.9700
C10 H10B 0.9700
C11 C12 1.523(13)
C11 H11A 0.9700
C11 H11B 0.9700
C12 C13 1.530(10)
C12 H12 0.9800
C14 C15 1.505(11)
C14 C36 1.523(11)
C14 H14 0.9800
C15 C16 1.511(12)
C15 H15A 0.9700
C15 H15B 0.9700
C16 C17 1.513(11)
C17 C18 1.493(12)
C17 C45 1.497(14)
C17 H17 0.9800
C18 C19 1.252(13)
C18 H18 0.9300
C19 C20 1.515(15)
C19 C46 1.530(14)
C20 C21 1.486(16)
C20 H20 0.9800
C21 C22 1.330(19)
C21 H21 0.9800
C22 C23 1.459(19)
C23 C48 1.437(17)
C23 C24 1.623(15)
C23 H23 0.9800
C24 C25 1.496(15)
C24 H24A 0.9700
C24 H24B 0.9700
C25 C26 1.507(11)
C25 C49 1.559(13)
C25 H25 0.9800
C26 C27 1.315(10)
C26 H26 0.9300
C27 C28 1.428(10)
C27 H27 0.9300
C28 C29 1.308(9)
C28 H28 0.9300
C29 C30 1.416(9)
C29 H29 0.9300
C30 C31 1.337(8)
C30 H30 0.9300
C31 C50 1.495(11)
C31 C32 1.497(9)
C32 C33 1.523(10)
C32 H32 0.9800
C33 H33A 0.9700
C33 H33B 0.9700
C34 H34A 0.9600
C34 H34B 0.9600
C34 H34C 0.9600
C35 C36 1.499(12)
C35 H35A 0.9600
C35 H35B 0.9600
C35 H35C 0.9600
C36 C37 1.553(10)
C36 H36 0.9800
C37 C38 1.532(13)
C37 H37A 0.9700
C37 H37B 0.9700
C38 C43 1.517(13)
C38 C39 1.520(11)
C38 H38 0.9800
C39 C40 1.494(15)
C39 H39A 0.9700
C39 H39B 0.9700
C40 C41 1.507(16)
C40 H40 0.9800
C41 C42 1.507(13)
C41 H41 0.9800
C42 C43 1.517(14)
C42 H42A 0.9700
C42 H42B 0.9700
C43 H43A 0.9700
C43 H43B 0.9700
C44 H44A 0.9600
C44 H44B 0.9600
C44 H44C 0.9600
C45 H45A 0.9600
C45 H45B 0.9600
C45 H45C 0.9600
C46 H46A 0.9600
C46 H46B 0.9600
C46 H46C 0.9600
C47 H47A 0.9600
C47 H47B 0.9600
C47 H47C 0.9600
C48 H48A 0.9600
C48 H48B 0.9600
C48 H48C 0.9600
C49 H49A 0.9600
C49 H49B 0.9600
C49 H49C 0.9600
C50 H50A 0.9600
C50 H50B 0.9600
C50 H50C 0.9600
C51 H51A 0.9600
C51 H51B 0.9600
C51 H51C 0.9600

loop_
_geom_hbond_atom_site_label_D
_geom_hbond_atom_site_label_H
_geom_hbond_atom_site_label_A
_geom_hbond_site_symmetry_A
_geom_hbond_distance_DH
_geom_hbond_distance_HA
_geom_hbond_distance_DA
_geom_hbond_angle_DHA
O2 H2 O6 3_645 0.82 2.08 2.891(9) 172
O8 H8 O10 1_555 0.82 2.40 3.060(13) 138

loop_
_geom_torsion_atom_site_label_1
_geom_torsion_atom_site_label_2
_geom_torsion_atom_site_label_3
_geom_torsion_atom_site_label_4
_geom_torsion
C5 O1 C1 C33 -176.8(6)
C5 O1 C1 C2 58.7(7)
O1 C1 C2 C3 -54.0(8)
C33 C1 C2 C3 -172.3(7)
C1 C2 C3 C4 55.6(10)
C2 C3 C4 C34 -179.9(8)
C2 C3 C4 C5 -55.5(9)
C1 O1 C5 O2 61.5(8)
C1 O1 C5 C6 -179.2(6)
C1 O1 C5 C4 -60.1(8)
C34 C4 C5 O2 56.4(9)
C3 C4 C5 O2 -67.8(7)
C34 C4 C5 O1 -179.6(8)
C3 C4 C5 O1 56.2(9)
C34 C4 C5 C6 -69.4(10)
C3 C4 C5 C6 166.4(6)
O2 C5 C6 O3 3.6(11)
O1 C5 C6 O3 -115.7(8)
C4 C5 C6 O3 127.4(8)
O2 C5 C6 C7 -171.2(8)
O1 C5 C6 C7 69.4(9)
C4 C5 C6 C7 -47.4(10)
C12 N1 C7 O4 1.6(11)
C8 N1 C7 O4 -169.5(8)
C12 N1 C7 C6 -173.5(6)
C8 N1 C7 C6 15.3(10)
O3 C6 C7 O4 -93.5(11)
C5 C6 C7 O4 81.5(10)
O3 C6 C7 N1 82.0(10)
C5 C6 C7 N1 -103.1(9)
C7 N1 C8 C9 -145.2(8)
C12 N1 C8 C9 43.7(10)
N1 C8 C9 C10 -50.2(10)
C8 C9 C10 C11 58.6(11)
C9 C10 C11 C12 -59.4(10)
C7 N1 C12 C11 146.1(7)
C8 N1 C12 C11 -42.5(8)
C7 N1 C12 C13 -87.6(8)
C8 N1 C12 C13 83.8(9)
C10 C11 C12 N1 50.8(10)
C10 C11 C12 C13 -76.8(10)
C14 O5 C13 O6 3.1(12)
C14 O5 C13 C12 -178.2(7)
N1 C12 C13 O6 176.5(7)
C11 C12 C13 O6 -58.3(10)
N1 C12 C13 O5 -2.4(10)
C11 C12 C13 O5 122.9(8)
C13 O5 C14 C15 148.9(7)
C13 O5 C14 C36 -87.9(8)
O5 C14 C15 C16 -83.4(8)
C36 C14 C15 C16 156.8(6)
C14 C15 C16 O7 17.2(11)
C14 C15 C16 C17 -157.6(7)
O7 C16 C17 C18 -96.2(10)
C15 C16 C17 C18 78.4(9)
O7 C16 C17 C45 26.0(12)
C15 C16 C17 C45 -159.4(8)
C45 C17 C18 C19 116.7(12)
C16 C17 C18 C19 -121.5(12)
C17 C18 C19 C20 170.0(9)
C17 C18 C19 C46 0.1(18)
C18 C19 C20 O8 4.8(16)
C46 C19 C20 O8 175.4(9)
C18 C19 C20 C21 131.6(13)
C46 C19 C20 C21 -57.8(15)
O8 C20 C21 C22 39.2(19)
C19 C20 C21 C22 -83.7(16)
O8 C20 C21 O9 -82.0(14)
C19 C20 C21 O9 155.1(11)
C47 O9 C21 C22 67.4(16)
C47 O9 C21 C20 -172.4(12)
C20 C21 C22 O10 -102.0(14)
O9 C21 C22 O10 11.7(16)
C20 C21 C22 C23 81.1(17)
O9 C21 C22 C23 -165.2(11)
O10 C22 C23 C48 45.2(16)
C21 C22 C23 C48 -138.3(13)
O10 C22 C23 C24 -82.6(15)
C21 C22 C23 C24 93.9(14)
C48 C23 C24 C25 83.2(15)
C22 C23 C24 C25 -153.9(10)
C23 C24 C25 C26 65.3(12)
C23 C24 C25 C49 -173.1(9)
C24 C25 C26 C27 -119.9(12)
C49 C25 C26 C27 119.5(11)
C25 C26 C27 C28 170.8(9)
C26 C27 C28 C29 -170.0(9)
C27 C28 C29 C30 171.5(8)
C28 C29 C30 C31 -178.8(8)
C29 C30 C31 C50 -6.7(13)
C29 C30 C31 C32 170.8(8)
C51 O11 C32 C31 -70.2(9)
C51 O11 C32 C33 167.6(7)
C30 C31 C32 O11 125.4(7)
C50 C31 C32 O11 -57.1(9)
C30 C31 C32 C33 -117.8(7)
C50 C31 C32 C33 59.8(9)
O1 C1 C33 C32 168.3(6)
C2 C1 C33 C32 -70.7(9)
O11 C32 C33 C1 -63.7(8)
C31 C32 C33 C1 174.4(6)
O5 C14 C36 C35 -58.7(9)
C15 C14 C36 C35 57.9(9)
O5 C14 C36 C37 175.3(7)
C15 C14 C36 C37 -68.1(9)
C35 C36 C37 C38 -176.8(8)
C14 C36 C37 C38 -47.9(10)
C36 C37 C38 C43 -55.5(11)
C36 C37 C38 C39 -178.4(7)
C43 C38 C39 C40 55.7(11)
C37 C38 C39 C40 -178.3(9)
C44 O12 C40 C39 -147.8(12)
C44 O12 C40 C41 86.2(14)
C38 C39 C40 O12 -179.5(8)
C38 C39 C40 C41 -54.8(12)
N3 N2 C41 C42 144.1(13)
N3 N2 C41 C40 -96.7(13)
O12 C40 C41 N2 55.3(11)
C39 C40 C41 N2 -67.0(11)
O12 C40 C41 C42 172.2(8)
C39 C40 C41 C42 50.0(12)
N2 C41 C42 C43 69.7(13)
C40 C41 C42 C43 -50.6(12)
C39 C38 C43 C42 -55.5(10)
C37 C38 C43 C42 -179.9(7)
C41 C42 C43 C38 55.6(12)
